data_4084272
loop_
_publ_author_name
'Gianopoulos, Christopher G.'
'Kirschbaum, Kristin'
'Mason, Mark R.'

_publ_section_title
;
 Mono- and Bimetallic Aluminum Alkyl, Aryl, and Hydride Complexes of a
 Bulky Dipyrromethene Ligand
;
_journal_issue 17
_journal_name_full Organometallics
_journal_page_first 4503
_journal_paper_doi 10.1021/om500730g
_journal_volume 33
_journal_year 2014
_chemical_formula_moiety 'C45 H41 Al N2'
_chemical_formula_sum 'C45 H41 Al N2'
_chemical_formula_weight 636.78
_chemical_name_systematic
;
 ?
;
_space_group_crystal_system monoclinic
_space_group_IT_number 14
_space_group_name_Hall '-P 2ybc'
_space_group_name_H-M_alt 'P 1 21/c 1'
_symmetry_space_group_name_Hall '-P 2ybc'
_symmetry_space_group_name_H-M 'P 1 21/c 1'
_atom_sites_solution_hydrogens mixed
_atom_sites_solution_primary direct
_atom_sites_solution_secondary difmap
_audit_creation_method SHELXL-2014
_cell_angle_alpha 90
_cell_angle_beta 94.027(3)
_cell_angle_gamma 90
_cell_formula_units_Z 4
_cell_length_a 11.245(3)
_cell_length_b 18.746(4)
_cell_length_c 17.492(4)
_cell_measurement_reflns_used 9765
_cell_measurement_temperature 120(2)
_cell_measurement_theta_max 32.703
_cell_measurement_theta_min 2.353
_cell_volume 3678.2(15)
_computing_structure_refinement 'SHELXL-2014 (Sheldrick, 2014)'
_diffrn_ambient_temperature 120(2)
_diffrn_measured_fraction_theta_full 1.000
_diffrn_measured_fraction_theta_max 1.000
_diffrn_measurement_device_type 'Bruker Duo with Apex II CCD'
_diffrn_measurement_method 'omega and phi scans'
_diffrn_radiation_type MoK\a
_diffrn_radiation_wavelength 0.71073
_diffrn_reflns_av_R_equivalents 0.0308
_diffrn_reflns_av_unetI/netI 0.0206
_diffrn_reflns_Laue_measured_fraction_full 1.000
_diffrn_reflns_Laue_measured_fraction_max 1.000
_diffrn_reflns_limit_h_max 14
_diffrn_reflns_limit_h_min -14
_diffrn_reflns_limit_k_max 24
_diffrn_reflns_limit_k_min -24
_diffrn_reflns_limit_l_max 23
_diffrn_reflns_limit_l_min -23
_diffrn_reflns_number 49591
_diffrn_reflns_point_group_measured_fraction_full 1.000
_diffrn_reflns_point_group_measured_fraction_max 1.000
_diffrn_reflns_theta_full 26.000
_diffrn_reflns_theta_max 27.999
_diffrn_reflns_theta_min 1.815
_diffrn_source 'fine-focus sealed tube'
_exptl_absorpt_coefficient_mu 0.088
_exptl_absorpt_correction_T_max 0.7465
_exptl_absorpt_correction_T_min 0.7007
_exptl_absorpt_correction_type multi-scan
_exptl_absorpt_process_details 'sadabs (Sheldrick, 1997)'
_exptl_crystal_colour orange
_exptl_crystal_density_diffrn 1.150
_exptl_crystal_description 'piece cut from large parallelepiped'
_exptl_crystal_F_000 1352
_exptl_crystal_size_max 0.5
_exptl_crystal_size_mid 0.2
_exptl_crystal_size_min 0.2
_refine_diff_density_max 0.345
_refine_diff_density_min -0.290
_refine_diff_density_rms 0.042
_refine_ls_extinction_method none
_refine_ls_goodness_of_fit_ref 1.025
_refine_ls_hydrogen_treatment mixed
_refine_ls_matrix_type full
_refine_ls_number_parameters 626
_refine_ls_number_reflns 8877
_refine_ls_number_restraints 0
_refine_ls_restrained_S_all 1.025
_refine_ls_R_factor_all 0.0503
_refine_ls_R_factor_gt 0.0422
_refine_ls_shift/su_max 0.001
_refine_ls_shift/su_mean 0.000
_refine_ls_structure_factor_coef Fsqd
_refine_ls_weighting_details 'w=1/[\s^2^(Fo^2^)+(0.0584P)^2^+1.7359P] where P=(Fo^2^+2Fc^2^)/3'
_refine_ls_weighting_scheme calc
_refine_ls_wR_factor_gt 0.1105
_refine_ls_wR_factor_ref 0.1189
_reflns_Friedel_coverage 0.000
_reflns_number_gt 7667
_reflns_number_total 8877
_reflns_threshold_expression 'I > 2\s(I)'
_cod_data_source_file om500730g_si_002.cif
_cod_data_source_block 5
_cod_database_code 4084272
_shelx_space_group_comment
;
The symmetry employed for this shelxl refinement is uniquely defined
by the following loop, which should always be used as a source of
symmetry information in preference to the above space-group names.
They are only intended as comments.
;
_shelxl_version_number 2014-3

loop_
_space_group_symop_operation_xyz
'x, y, z'
'-x, y+1/2, -z+1/2'
'-x, -y, -z'
'x, -y-1/2, z-1/2'

loop_
_atom_site_label
_atom_site_type_symbol
_atom_site_fract_x
_atom_site_fract_y
_atom_site_fract_z
_atom_site_U_iso_or_equiv
_atom_site_adp_type
_atom_site_occupancy
_atom_site_site_symmetry_order
_atom_site_calc_flag
_atom_site_refinement_flags_posn
_atom_site_refinement_flags_adp
_atom_site_refinement_flags_occupancy
_atom_site_disorder_assembly
_atom_site_disorder_group
Al1 Al 0.18540(3) 0.41015(2) 0.24358(2) 0.01671(9) Uani 1 1 d . . . . .
N1 N 0.19437(8) 0.41860(5) 0.35368(5) 0.01794(19) Uani 1 1 d . . . . .
C1 C 0.38998(10) 0.35992(6) 0.38077(6) 0.0186(2) Uani 1 1 d . . . . .
C2 C 0.29386(10) 0.40045(6) 0.40304(6) 0.0182(2) Uani 1 1 d . . . . .
N2 N 0.32234(8) 0.34890(5) 0.24307(5) 0.01834(19) Uani 1 1 d . . . . .
C3 C 0.27131(11) 0.42107(7) 0.47892(7) 0.0223(2) Uani 1 1 d . . . . .
H3 H 0.3263(15) 0.4121(9) 0.5245(10) 0.032(4) Uiso 1 1 d . . . . .
C4 C 0.15876(11) 0.45045(7) 0.47554(7) 0.0257(3) Uani 1 1 d . . . . .
H4 H 0.1193(15) 0.4678(9) 0.5179(10) 0.034(4) Uiso 1 1 d . . . . .
C5 C 0.11319(10) 0.44745(6) 0.39836(7) 0.0207(2) Uani 1 1 d . . . . .
C6 C -0.01065(10) 0.46563(7) 0.36901(6) 0.0210(2) Uani 1 1 d . . . . .
C7 C -0.03926(11) 0.53254(7) 0.33741(7) 0.0221(2) Uani 1 1 d . . . . .
C8 C -0.15795(12) 0.54641(7) 0.31241(7) 0.0261(3) Uani 1 1 d . . . . .
H8 H -0.1778(15) 0.5934(10) 0.2905(10) 0.037(4) Uiso 1 1 d . . . . .
C9 C -0.24714(11) 0.49583(8) 0.31803(7) 0.0291(3) Uani 1 1 d . . . . .
C10 C -0.21688(12) 0.43028(8) 0.35103(8) 0.0292(3) Uani 1 1 d . . . . .
H10 H -0.2772(15) 0.3939(9) 0.3554(10) 0.035(4) Uiso 1 1 d . . . . .
C11 C -0.10053(11) 0.41448(7) 0.37772(7) 0.0257(3) Uani 1 1 d . . . . .
C12 C 0.05274(13) 0.59027(8) 0.33227(9) 0.0316(3) Uani 1 1 d . . . . .
H12C H 0.069(3) 0.6000(18) 0.278(2) 0.121(11) Uiso 1 1 d . . . . .
H12B H 0.134(2) 0.5774(14) 0.3470(16) 0.085(8) Uiso 1 1 d . . . . .
H12A H 0.026(3) 0.6368(17) 0.3438(17) 0.102(10) Uiso 1 1 d . . . . .
C13 C -0.37472(14) 0.51171(12) 0.28992(11) 0.0462(4) Uani 1 1 d . . . . .
H13C H -0.422(3) 0.4696(18) 0.2846(18) 0.108(10) Uiso 1 1 d . . . . .
H13A H -0.382(3) 0.5333(17) 0.243(2) 0.107(10) Uiso 1 1 d . . . . .
H13B H -0.413(3) 0.5468(19) 0.322(2) 0.130(12) Uiso 1 1 d . . . . .
C14 C -0.07352(15) 0.34434(9) 0.41727(11) 0.0400(4) Uani 1 1 d . . . . .
H14C H -0.137(2) 0.3108(12) 0.4072(12) 0.059(6) Uiso 1 1 d . . . . .
H14B H -0.0601(19) 0.3507(11) 0.4707(13) 0.058(6) Uiso 1 1 d . . . . .
H14A H -0.003(2) 0.3224(12) 0.4012(12) 0.059(6) Uiso 1 1 d . . . . .
C15 C 0.40166(10) 0.33321(6) 0.30657(6) 0.0204(2) Uani 1 1 d . . . . .
C16 C 0.49573(12) 0.29069(8) 0.28142(7) 0.0289(3) Uani 1 1 d . . . . .
H16 H 0.5639(15) 0.2730(9) 0.3141(10) 0.035(4) Uiso 1 1 d . . . . .
C17 C 0.47283(12) 0.28032(8) 0.20366(7) 0.0310(3) Uani 1 1 d . . . . .
H17 H 0.5186(16) 0.2535(10) 0.1697(11) 0.043(5) Uiso 1 1 d . . . . .
C18 C 0.36784(11) 0.31825(6) 0.18128(7) 0.0215(2) Uani 1 1 d . . . . .
C19 C 0.31743(11) 0.33009(6) 0.10149(7) 0.0211(2) Uani 1 1 d . . . . .
C20 C 0.36247(12) 0.38615(7) 0.05883(7) 0.0274(3) Uani 1 1 d . . . . .
C21 C 0.31621(17) 0.39644(9) -0.01629(8) 0.0408(4) Uani 1 1 d . . . . .
H21 H 0.3466(18) 0.4347(11) -0.0452(12) 0.054(6) Uiso 1 1 d . . . . .
C22 C 0.22762(18) 0.35298(10) -0.04991(9) 0.0493(4) Uani 1 1 d . . . . .
C23 C 0.18677(16) 0.29684(10) -0.00739(9) 0.0453(4) Uani 1 1 d . . . . .
H23 H 0.127(2) 0.2638(12) -0.0283(12) 0.060(6) Uiso 1 1 d . . . . .
C24 C 0.23042(13) 0.28414(7) 0.06781(8) 0.0307(3) Uani 1 1 d . . . . .
C25 C 0.46050(16) 0.43426(10) 0.09194(10) 0.0396(4) Uani 1 1 d . . . . .
H25A H 0.523(3) 0.4363(15) 0.0612(17) 0.092(9) Uiso 1 1 d . . . . .
H25B H 0.469(3) 0.4325(19) 0.144(2) 0.124(12) Uiso 1 1 d . . . . .
H25C H 0.433(3) 0.4824(19) 0.0886(19) 0.115(11) Uiso 1 1 d . . . . .
C26 C 0.1796(4) 0.3664(2) -0.13210(14) 0.0915(10) Uani 1 1 d . . . . .
H26A H 0.195(3) 0.421(2) -0.151(2) 0.126(12) Uiso 1 1 d . . . . .
H26B H 0.220(3) 0.334(2) -0.167(2) 0.124(13) Uiso 1 1 d . . . . .
H26C H 0.109(3) 0.3501(19) -0.141(2) 0.117(13) Uiso 1 1 d . . . . .
C27 C 0.1869(2) 0.22116(10) 0.11091(11) 0.0517(5) Uani 1 1 d . . . . .
H27C H 0.261(4) 0.187(2) 0.135(2) 0.162(16) Uiso 1 1 d . . . . .
H27A H 0.160(2) 0.1852(15) 0.0795(16) 0.086(8) Uiso 1 1 d . . . . .
H27B H 0.164(2) 0.2321(15) 0.1552(17) 0.085(8) Uiso 1 1 d . . . . .
C28 C 0.48692(10) 0.34386(6) 0.44121(6) 0.0199(2) Uani 1 1 d . . . . .
C29 C 0.55383(11) 0.39939(7) 0.47548(7) 0.0253(3) Uani 1 1 d . . . . .
H29 H 0.5371(15) 0.4493(9) 0.4595(9) 0.031(4) Uiso 1 1 d . . . . .
C30 C 0.64555(12) 0.38515(8) 0.53122(8) 0.0317(3) Uani 1 1 d . . . . .
H30 H 0.6931(15) 0.4249(9) 0.5541(10) 0.037(4) Uiso 1 1 d . . . . .
C31 C 0.67080(12) 0.31529(9) 0.55287(8) 0.0325(3) Uani 1 1 d . . . . .
H31 H 0.7342(17) 0.3049(10) 0.5915(11) 0.045(5) Uiso 1 1 d . . . . .
C32 C 0.60396(12) 0.25989(8) 0.51965(8) 0.0296(3) Uani 1 1 d . . . . .
H32 H 0.6206(16) 0.2108(10) 0.5354(10) 0.041(5) Uiso 1 1 d . . . . .
C33 C 0.51156(11) 0.27366(7) 0.46422(7) 0.0244(2) Uani 1 1 d . . . . .
H33 H 0.4644(14) 0.2348(9) 0.4416(9) 0.030(4) Uiso 1 1 d . . . . .
C101 C 0.22721(11) 0.50179(6) 0.19705(7) 0.0234(2) Uani 1 1 d . . . . .
C102 C 0.30970(12) 0.54739(7) 0.23623(8) 0.0289(3) Uani 1 1 d . . . . .
H102 H 0.3465(15) 0.5333(9) 0.2890(10) 0.032(4) Uiso 1 1 d . . . . .
C103 C 0.34461(16) 0.61212(9) 0.20602(11) 0.0435(4) Uani 1 1 d . . . . .
H103 H 0.403(2) 0.6429(12) 0.2341(13) 0.062(6) Uiso 1 1 d . . . . .
C104 C 0.2973(2) 0.63327(10) 0.13474(12) 0.0574(5) Uani 1 1 d . . . . .
H104 H 0.319(2) 0.6791(13) 0.1141(13) 0.067(6) Uiso 1 1 d . . . . .
C105 C 0.2176(2) 0.59016(10) 0.09355(11) 0.0589(5) Uani 1 1 d . . . . .
H105 H 0.186(2) 0.6027(13) 0.0429(14) 0.075(7) Uiso 1 1 d . . . . .
C106 C 0.18362(16) 0.52488(9) 0.12421(9) 0.0397(3) Uani 1 1 d . . . . .
H106 H 0.1281(16) 0.4957(10) 0.0956(10) 0.038(5) Uiso 1 1 d . . . . .
C201 C 0.0262(4) 0.3708(3) 0.2083(3) 0.0197(8) Uani 0.7 1 d . . P A 1
C202 C -0.01167(19) 0.30402(11) 0.23061(14) 0.0262(4) Uani 0.7 1 d . . P A 1
C203 C -0.1269(3) 0.28103(16) 0.21707(18) 0.0455(8) Uani 0.7 1 d . . P A 1
C204 C -0.2101(2) 0.32443(19) 0.17917(17) 0.0462(8) Uani 0.7 1 d . . P A 1
C205 C -0.17449(18) 0.39209(16) 0.15222(13) 0.0387(5) Uani 0.7 1 d . . P A 1
C206 C -0.05699(17) 0.41424(14) 0.16713(12) 0.0264(4) Uani 0.7 1 d . . P A 1
H206 H -0.034(2) 0.4603(14) 0.1525(14) 0.032(6) Uiso 0.7 1 d . . P B 1
H205 H -0.227(2) 0.4225(15) 0.1235(16) 0.045(7) Uiso 0.7 1 d . . P C 1
H204 H -0.294(3) 0.3126(17) 0.1693(17) 0.058(8) Uiso 0.7 1 d . . P D 1
H203 H -0.162(2) 0.2423(14) 0.2313(14) 0.028(6) Uiso 0.7 1 d . . P E 1
H202 H 0.048(3) 0.266(2) 0.263(2) 0.081(13) Uiso 0.7 1 d . . P F 1
C211 C 0.0425(14) 0.3573(9) 0.2197(10) 0.038(4) Uani 0.3 1 d . . P A 3
C212 C 0.0212(6) 0.2910(3) 0.2615(4) 0.0318(12) Uiso 0.3 1 d . . P A 3
H21A H 0.0867 0.2721 0.2923 0.038 Uiso 0.3 1 calc R U P A 3
C213 C -0.0838(6) 0.2537(4) 0.2603(4) 0.0520(14) Uiso 0.3 1 d . . P A 3
H21B H -0.0923 0.2107 0.2883 0.062 Uiso 0.3 1 calc R U P A 3
C214 C -0.1754(8) 0.2835(5) 0.2155(4) 0.0441(18) Uiso 0.3 1 d . . P A 3
H21C H -0.2479 0.2574 0.2133 0.053 Uiso 0.3 1 calc R U P A 3
C215 C -0.1791(8) 0.3461(5) 0.1726(5) 0.0462(19) Uiso 0.3 1 d . . P A 3
H21D H -0.2475 0.3630 0.1431 0.055 Uiso 0.3 1 calc R U P A 3
C216 C -0.0614(6) 0.3833(4) 0.1793(4) 0.0400(16) Uiso 0.3 1 d . . P A 3
H21E H -0.0561 0.4281 0.1543 0.048 Uiso 0.3 1 calc R U P A 3

loop_
_atom_site_aniso_label
_atom_site_aniso_U_11
_atom_site_aniso_U_22
_atom_site_aniso_U_33
_atom_site_aniso_U_23
_atom_site_aniso_U_13
_atom_site_aniso_U_12
Al1 0.01582(16) 0.01774(17) 0.01649(16) -0.00046(12) 0.00046(12) 0.00039(12)
N1 0.0174(4) 0.0199(4) 0.0168(4) 0.0006(3) 0.0032(3) 0.0033(3)
C1 0.0189(5) 0.0202(5) 0.0168(5) 0.0031(4) 0.0026(4) 0.0021(4)
C2 0.0191(5) 0.0199(5) 0.0159(5) 0.0015(4) 0.0023(4) 0.0022(4)
N2 0.0198(5) 0.0201(5) 0.0153(4) 0.0007(3) 0.0027(3) 0.0022(4)
C3 0.0240(6) 0.0266(6) 0.0167(5) -0.0004(4) 0.0029(4) 0.0049(5)
C4 0.0262(6) 0.0325(6) 0.0190(6) -0.0025(5) 0.0058(5) 0.0083(5)
C5 0.0206(5) 0.0210(5) 0.0210(5) -0.0001(4) 0.0052(4) 0.0044(4)
C6 0.0196(5) 0.0260(6) 0.0178(5) -0.0029(4) 0.0046(4) 0.0060(4)
C7 0.0232(6) 0.0259(6) 0.0174(5) -0.0045(4) 0.0018(4) 0.0043(4)
C8 0.0274(6) 0.0319(7) 0.0186(5) -0.0034(5) -0.0019(5) 0.0090(5)
C9 0.0213(6) 0.0434(8) 0.0222(6) -0.0074(5) -0.0017(5) 0.0057(5)
C10 0.0220(6) 0.0374(7) 0.0289(6) -0.0061(5) 0.0062(5) -0.0012(5)
C11 0.0240(6) 0.0286(6) 0.0256(6) -0.0018(5) 0.0087(5) 0.0039(5)
C12 0.0277(7) 0.0244(6) 0.0426(8) -0.0002(6) 0.0020(6) 0.0035(5)
C13 0.0247(7) 0.0681(12) 0.0440(9) -0.0023(9) -0.0097(6) 0.0066(7)
C14 0.0338(8) 0.0343(8) 0.0534(10) 0.0110(7) 0.0136(7) 0.0031(6)
C15 0.0209(5) 0.0232(5) 0.0173(5) 0.0017(4) 0.0028(4) 0.0057(4)
C16 0.0281(6) 0.0371(7) 0.0218(6) 0.0004(5) 0.0043(5) 0.0148(5)
C17 0.0324(7) 0.0400(7) 0.0211(6) -0.0024(5) 0.0063(5) 0.0162(6)
C18 0.0241(6) 0.0227(5) 0.0182(5) -0.0008(4) 0.0049(4) 0.0027(4)
C19 0.0246(6) 0.0223(5) 0.0168(5) -0.0020(4) 0.0032(4) 0.0004(4)
C20 0.0350(7) 0.0265(6) 0.0211(6) -0.0011(5) 0.0042(5) -0.0052(5)
C21 0.0640(10) 0.0360(8) 0.0221(7) 0.0065(6) 0.0004(6) -0.0085(7)
C22 0.0678(12) 0.0553(10) 0.0226(7) 0.0012(7) -0.0125(7) -0.0068(9)
C23 0.0493(9) 0.0542(10) 0.0311(8) -0.0121(7) -0.0071(7) -0.0182(8)
C24 0.0366(7) 0.0296(7) 0.0264(6) -0.0073(5) 0.0061(5) -0.0098(5)
C25 0.0442(9) 0.0411(9) 0.0344(8) -0.0038(6) 0.0091(7) -0.0202(7)
C26 0.130(3) 0.106(2) 0.0329(11) 0.0074(13) -0.0348(14) -0.017(2)
C27 0.0810(14) 0.0363(9) 0.0407(9) -0.0135(7) 0.0250(9) -0.0307(9)
C28 0.0181(5) 0.0260(6) 0.0161(5) 0.0030(4) 0.0041(4) 0.0046(4)
C29 0.0255(6) 0.0279(6) 0.0223(6) 0.0040(5) 0.0007(5) 0.0010(5)
C30 0.0264(6) 0.0403(8) 0.0278(7) 0.0042(6) -0.0034(5) -0.0046(6)
C31 0.0239(6) 0.0482(8) 0.0248(6) 0.0113(6) -0.0030(5) 0.0035(6)
C32 0.0296(6) 0.0348(7) 0.0246(6) 0.0106(5) 0.0029(5) 0.0097(5)
C33 0.0257(6) 0.0259(6) 0.0218(6) 0.0036(5) 0.0025(5) 0.0047(5)
C101 0.0264(6) 0.0212(6) 0.0229(6) 0.0019(4) 0.0039(5) 0.0025(4)
C102 0.0272(6) 0.0257(6) 0.0339(7) 0.0010(5) 0.0038(5) -0.0020(5)
C103 0.0467(9) 0.0297(7) 0.0548(10) 0.0022(7) 0.0084(8) -0.0122(7)
C104 0.0818(14) 0.0328(8) 0.0586(11) 0.0164(8) 0.0113(10) -0.0144(9)
C105 0.0896(15) 0.0469(10) 0.0387(9) 0.0215(8) -0.0052(9) -0.0059(10)
C106 0.0556(10) 0.0344(8) 0.0277(7) 0.0069(6) -0.0059(6) -0.0042(7)
C201 0.0105(15) 0.0243(19) 0.0241(14) -0.0097(12) 0.0004(13) 0.0003(15)
C202 0.0267(9) 0.0231(10) 0.0294(10) -0.0065(8) 0.0067(9) -0.0043(8)
C203 0.0321(14) 0.0427(15) 0.0640(19) -0.0312(13) 0.0203(13) -0.0174(12)
C204 0.0287(12) 0.0643(19) 0.0470(15) -0.0340(14) 0.0120(11) -0.0215(13)
C205 0.0188(9) 0.0643(16) 0.0321(10) -0.0151(11) -0.0058(7) 0.0031(9)
C206 0.0214(9) 0.0341(12) 0.0231(9) -0.0024(9) -0.0027(7) 0.0027(8)
C211 0.026(4) 0.043(7) 0.043(7) -0.022(5) -0.007(3) 0.022(3)

loop_
_atom_type_symbol
_atom_type_description
_atom_type_scat_dispersion_real
_atom_type_scat_dispersion_imag
_atom_type_scat_source
C C 0.0033 0.0016 'International Tables Vol C Tables 4.2.6.8 and 6.1.1.4'
H H 0.0000 0.0000 'International Tables Vol C Tables 4.2.6.8 and 6.1.1.4'
N N 0.0061 0.0033 'International Tables Vol C Tables 4.2.6.8 and 6.1.1.4'
Al Al 0.0645 0.0514 'International Tables Vol C Tables 4.2.6.8 and 6.1.1.4'

loop_
_geom_angle_atom_site_label_1
_geom_angle_atom_site_label_2
_geom_angle_atom_site_label_3
_geom_angle
C211 Al1 N2 110.6(4)
C211 Al1 N1 104.2(5)
N2 Al1 N1 93.90(4)
C211 Al1 C101 125.7(4)
N2 Al1 C101 107.72(5)
N1 Al1 C101 110.09(5)
N2 Al1 C201 118.68(17)
N1 Al1 C201 108.80(17)
C101 Al1 C201 115.45(15)
C5 N1 C2 106.35(9)
C5 N1 Al1 128.22(8)
C2 N1 Al1 125.25(7)
C2 C1 C15 125.08(11)
C2 C1 C28 116.85(10)
C15 C1 C28 118.07(10)
C1 C2 N1 123.88(10)
C1 C2 C3 126.83(11)
N1 C2 C3 108.72(10)
C18 N2 C15 106.69(9)
C18 N2 Al1 127.19(8)
C15 N2 Al1 125.85(8)
C4 C3 C2 106.99(10)
C4 C3 H3 128.5(10)
C2 C3 H3 124.4(10)
C3 C4 C5 107.21(10)
C3 C4 H4 125.7(10)
C5 C4 H4 127.1(10)
N1 C5 C4 110.70(10)
N1 C5 C6 122.94(10)
C4 C5 C6 126.06(10)
C7 C6 C11 120.39(11)
C7 C6 C5 121.66(11)
C11 C6 C5 117.86(11)
C6 C7 C8 118.54(12)
C6 C7 C12 121.90(11)
C8 C7 C12 119.52(12)
C9 C8 C7 121.93(12)
C9 C8 H8 119.7(10)
C7 C8 H8 118.4(10)
C8 C9 C10 118.43(12)
C8 C9 C13 121.05(15)
C10 C9 C13 120.52(14)
C9 C10 C11 121.68(13)
C9 C10 H10 120.2(10)
C11 C10 H10 118.1(10)
C10 C11 C6 118.95(12)
C10 C11 C14 119.66(13)
C6 C11 C14 121.36(12)
C7 C12 H12C 111.2(19)
C7 C12 H12B 116.7(16)
H12C C12 H12B 94(2)
C7 C12 H12A 114.5(18)
H12C C12 H12A 97(2)
H12B C12 H12A 119(2)
C9 C13 H13C 112.4(19)
C9 C13 H13A 114(2)
H13C C13 H13A 105(3)
C9 C13 H13B 113(2)
H13C C13 H13B 110(3)
H13A C13 H13B 102(3)
C11 C14 H14C 111.3(13)
C11 C14 H14B 111.0(13)
H14C C14 H14B 109.3(18)
C11 C14 H14A 112.7(13)
H14C C14 H14A 106.7(18)
H14B C14 H14A 105.5(18)
C1 C15 N2 124.03(10)
C1 C15 C16 127.32(11)
N2 C15 C16 108.54(10)
C17 C16 C15 107.05(11)
C17 C16 H16 127.6(10)
C15 C16 H16 125.4(10)
C16 C17 C18 107.28(11)
C16 C17 H17 128.0(11)
C18 C17 H17 124.7(11)
N2 C18 C17 110.37(11)
N2 C18 C19 123.04(10)
C17 C18 C19 126.37(11)
C24 C19 C20 120.24(12)
C24 C19 C18 120.80(11)
C20 C19 C18 118.88(11)
C21 C20 C19 118.72(13)
C21 C20 C25 119.62(13)
C19 C20 C25 121.65(12)
C22 C21 C20 121.94(14)
C22 C21 H21 119.4(12)
C20 C21 H21 118.7(12)
C21 C22 C23 118.32(14)
C21 C22 C26 120.1(2)
C23 C22 C26 121.6(2)
C22 C23 C24 121.94(14)
C22 C23 H23 122.2(13)
C24 C23 H23 115.9(13)
C23 C24 C19 118.79(13)
C23 C24 C27 120.23(14)
C19 C24 C27 120.96(14)
C20 C25 H25A 111.8(18)
C20 C25 H25B 113(2)
H25A C25 H25B 124(3)
C20 C25 H25C 109(2)
H25A C25 H25C 101(2)
H25B C25 H25C 96(3)
C22 C26 H26A 113.0(18)
C22 C26 H26B 109(2)
H26A C26 H26B 107(3)
C22 C26 H26C 112(3)
H26A C26 H26C 117(3)
H26B C26 H26C 98(3)
C24 C27 H27C 112(2)
C24 C27 H27A 112.8(17)
H27C C27 H27A 91(2)
C24 C27 H27B 113.2(18)
H27C C27 H27B 93(3)
H27A C27 H27B 128(2)
C29 C28 C33 119.25(11)
C29 C28 C1 119.89(11)
C33 C28 C1 120.86(11)
C30 C29 C28 120.52(12)
C30 C29 H29 119.6(10)
C28 C29 H29 119.8(10)
C31 C30 C29 119.92(13)
C31 C30 H30 120.5(10)
C29 C30 H30 119.5(10)
C32 C31 C30 119.90(12)
C32 C31 H31 119.6(11)
C30 C31 H31 120.5(11)
C31 C32 C33 120.57(13)
C31 C32 H32 120.1(11)
C33 C32 H32 119.4(11)
C32 C33 C28 119.82(12)
C32 C33 H33 120.2(10)
C28 C33 H33 119.9(10)
C106 C101 C102 115.64(12)
C106 C101 Al1 124.48(10)
C102 C101 Al1 119.83(9)
C103 C102 C101 122.69(14)
C103 C102 H102 117.6(10)
C101 C102 H102 119.7(9)
C104 C103 C102 119.54(16)
C104 C103 H103 119.1(13)
C102 C103 H103 121.4(13)
C105 C104 C103 120.10(16)
C105 C104 H104 120.0(14)
C103 C104 H104 119.9(14)
C104 C105 C106 119.93(17)
C104 C105 H105 121.5(15)
C106 C105 H105 118.5(15)
C105 C106 C101 122.08(16)
C105 C106 H106 119.3(11)
C101 C106 H106 118.6(11)
C202 C201 C206 117.5(4)
C202 C201 Al1 122.3(3)
C206 C201 Al1 119.8(3)
C203 C202 C201 122.7(3)
C203 C202 H202 115(2)
C201 C202 H202 122(2)
C202 C203 C204 120.0(3)
C202 C203 H203 131.1(18)
C204 C203 H203 108.7(18)
C203 C204 C205 119.3(2)
C203 C204 H204 124.7(18)
C205 C204 H204 116.0(18)
C206 C205 C204 119.4(2)
C206 C205 H205 118.3(17)
C204 C205 H205 122.4(17)
C205 C206 C201 120.9(3)
C205 C206 H206 119.7(15)
C201 C206 H206 119.3(15)
C216 C211 C212 112.6(13)
C216 C211 Al1 125.9(11)
C212 C211 Al1 119.6(9)
C213 C212 C211 126.4(9)
C213 C212 H21A 116.8
C211 C212 H21A 116.8
C214 C213 C212 114.3(8)
C214 C213 H21B 122.8
C212 C213 H21B 122.8
C213 C214 C215 130.3(8)
C213 C214 H21C 114.9
C215 C214 H21C 114.9
C214 C215 C216 111.0(7)
C214 C215 H21D 124.5
C216 C215 H21D 124.5
C211 C216 C215 125.3(10)
C211 C216 H21E 117.4
C215 C216 H21E 117.4

loop_
_geom_bond_atom_site_label_1
_geom_bond_atom_site_label_2
_geom_bond_distance
Al1 C211 1.909(18)
Al1 N2 1.9214(11)
Al1 N1 1.9279(11)
Al1 C101 1.9718(13)
Al1 C201 1.994(5)
N1 C5 1.3554(14)
N1 C2 1.4062(14)
C1 C2 1.3989(16)
C1 C15 1.4057(16)
C1 C28 1.4949(16)
C2 C3 1.4221(16)
N2 C18 1.3556(15)
N2 C15 1.4059(15)
C3 C4 1.3777(17)
C3 H3 0.989(17)
C4 C5 1.4111(17)
C4 H4 0.947(17)
C5 C6 1.4896(16)
C6 C7 1.3990(17)
C6 C11 1.4093(18)
C7 C8 1.3993(17)
C7 C12 1.5041(19)
C8 C9 1.389(2)
C8 H8 0.980(18)
C9 C10 1.390(2)
C9 C13 1.5131(19)
C10 C11 1.3899(18)
C10 H10 0.969(18)
C11 C14 1.507(2)
C12 H12C 0.99(4)
C12 H12B 0.96(3)
C12 H12A 0.95(3)
C13 H13C 0.95(3)
C13 H13A 0.91(3)
C13 H13B 0.99(4)
C14 H14C 0.96(2)
C14 H14B 0.94(2)
C14 H14A 0.95(2)
C15 C16 1.4188(16)
C16 C17 1.3803(18)
C16 H16 0.982(17)
C17 C18 1.4099(18)
C17 H17 0.955(19)
C18 C19 1.4856(16)
C19 C24 1.4019(17)
C19 C20 1.4040(17)
C20 C21 1.3922(19)
C20 C25 1.508(2)
C21 C22 1.385(2)
C21 H21 0.96(2)
C22 C23 1.386(3)
C22 C26 1.521(3)
C23 C24 1.392(2)
C23 H23 0.97(2)
C24 C27 1.501(2)
C25 H25A 0.92(3)
C25 H25B 0.92(4)
C25 H25C 0.95(4)
C26 H26A 1.09(4)
C26 H26B 0.99(4)
C26 H26C 0.85(4)
C27 H27C 1.11(4)
C27 H27A 0.91(3)
C27 H27B 0.86(3)
C28 C29 1.3948(18)
C28 C33 1.3982(17)
C29 C30 1.3945(18)
C29 H29 0.990(17)
C30 C31 1.387(2)
C30 H30 0.986(18)
C31 C32 1.386(2)
C31 H31 0.967(19)
C32 C33 1.3946(18)
C32 H32 0.974(19)
C33 H33 0.969(17)
C101 C106 1.4012(19)
C101 C102 1.4041(18)
C102 C103 1.391(2)
C102 H102 1.021(17)
C103 C104 1.379(3)
C103 H103 0.98(2)
C104 C105 1.373(3)
C104 H104 0.97(2)
C105 C106 1.400(2)
C105 H105 0.96(2)
C106 H106 0.946(18)
C201 C202 1.387(6)
C201 C206 1.401(5)
C202 C203 1.370(4)
C202 H202 1.10(4)
C203 C204 1.375(5)
C203 H203 0.87(3)
C204 C205 1.420(5)
C204 H204 0.97(3)
C205 C206 1.392(3)
C205 H205 0.94(3)
C206 H206 0.94(3)
C211 C216 1.408(13)
C211 C212 1.471(17)
C212 C213 1.372(9)
C212 H21A 0.9500
C213 C214 1.370(10)
C213 H21B 0.9500
C214 C215 1.391(11)
C214 H21C 0.9500
C215 C216 1.494(11)
C215 H21D 0.9500
C216 H21E 0.9500
